data_4338430
loop_
_publ_author_name
'Dolai, Malay'
'Amjad, Asma'
'Debnath, Mainak'
'Tol, Johan van'
'Barco, Enrique Del'
'Ali, Mahammad'

_publ_section_title
;
 Water-Stable Manganese(IV) Complex of a N2O4-Donor Non-Schiff-Base
 Ligand: Synthesis, Structure, and Multifrequency High-Field Electron
 Paramagnetic Resonance Studies.
;
_journal_issue 11
_journal_name_full 'Inorganic chemistry'
_journal_page_first 5423
_journal_page_last 5428
_journal_paper_doi 10.1021/ic4030958
_journal_volume 53
_journal_year 2014
_chemical_formula_moiety 'C36 H56 Mn N2 O4'
_chemical_formula_sum 'C36 H56 Mn N2 O4'
_chemical_formula_weight 635.77
_chemical_name_systematic
;
 ?
;
_space_group_IT_number 14
_symmetry_cell_setting monoclinic
_symmetry_space_group_name_Hall '-P 2ybc'
_symmetry_space_group_name_H-M 'P 1 21/c 1'
_atom_sites_solution_hydrogens geom
_atom_sites_solution_primary direct
_atom_sites_solution_secondary difmap
_audit_creation_method SHELXL-97
_cell_angle_alpha 90.00
_cell_angle_beta 93.193(2)
_cell_angle_gamma 90.00
_cell_formula_units_Z 4
_cell_length_a 14.0488(4)
_cell_length_b 9.9929(3)
_cell_length_c 24.7991(7)
_cell_measurement_reflns_used 55622
_cell_measurement_temperature 273(2)
_cell_measurement_theta_max 27.59
_cell_measurement_theta_min 1.64
_cell_volume 3476.10(17)
_computing_cell_refinement 'BRUKER SMART APEX II CCD'
_computing_data_collection 'BRUKER SMART APEX II CCD'
_computing_data_reduction 'BRUKER SAINT'
_computing_molecular_graphics PLATON(Spek,2004)
_computing_publication_material 'SHELXS-97 (Sheldrick, 2008)'
_computing_structure_refinement 'SHELXS-97 (Sheldrick, 2008)'
_computing_structure_solution 'SHELXS-97 (Sheldrick, 2008)'
_diffrn_ambient_temperature 273(2)
_diffrn_measured_fraction_theta_full 0.993
_diffrn_measured_fraction_theta_max 0.993
_diffrn_measurement_device_type 'BRUKER SMART APEX-II CCD'
_diffrn_measurement_method Multi-scan
_diffrn_radiation_monochromator graphite
_diffrn_radiation_source 'fine-focus sealed tube'
_diffrn_radiation_type MoK\a
_diffrn_radiation_wavelength 0.71073
_diffrn_reflns_av_R_equivalents 0.0852
_diffrn_reflns_av_sigmaI/netI 0.0575
_diffrn_reflns_limit_h_max 18
_diffrn_reflns_limit_h_min -18
_diffrn_reflns_limit_k_max 13
_diffrn_reflns_limit_k_min -13
_diffrn_reflns_limit_l_max 32
_diffrn_reflns_limit_l_min -32
_diffrn_reflns_number 55622
_diffrn_reflns_theta_full 27.59
_diffrn_reflns_theta_max 27.59
_diffrn_reflns_theta_min 1.64
_exptl_absorpt_coefficient_mu 0.419
_exptl_absorpt_correction_T_max 0.959
_exptl_absorpt_correction_T_min 0.932
_exptl_absorpt_correction_type empirical
_exptl_absorpt_process_details SADABS
_exptl_crystal_colour dark-pink
_exptl_crystal_density_diffrn 1.215
_exptl_crystal_density_method 'not measured'
_exptl_crystal_description Rod-shape
_exptl_crystal_F_000 1372.0
_exptl_crystal_size_max 0.18
_exptl_crystal_size_mid 0.14
_exptl_crystal_size_min 0.10
_refine_diff_density_max 0.299
_refine_diff_density_min -0.527
_refine_diff_density_rms 0.090
_refine_ls_extinction_method none
_refine_ls_goodness_of_fit_ref 1.042
_refine_ls_hydrogen_treatment none
_refine_ls_matrix_type full
_refine_ls_number_parameters 400
_refine_ls_number_reflns 8062
_refine_ls_number_restraints 0
_refine_ls_restrained_S_all 1.042
_refine_ls_R_factor_all 0.0789
_refine_ls_R_factor_gt 0.0493
_refine_ls_shift/su_max 0.001
_refine_ls_shift/su_mean 0.000
_refine_ls_structure_factor_coef Fsqd
_refine_ls_weighting_details 'calc w=1/[\s^2^(Fo^2^)+(0.0649P)^2^+0.2768P] where P=(Fo^2^+2Fc^2^)/3'
_refine_ls_weighting_scheme calc
_refine_ls_wR_factor_gt 0.1172
_refine_ls_wR_factor_ref 0.1306
_reflns_number_gt 5626
_reflns_number_total 8062
_reflns_threshold_expression >2sigma(I)
_cod_data_source_file ic4030958_si_001.cif
_cod_data_source_block ma_20
_cod_depositor_comments
;
The following automatic conversions were performed:

'_symmetry_cell_setting' value 'Monoclinic' changed to 'monoclinic'
according to
/usr/data/users/saulius/crontab/automatic-downloads/rss-feeds/ACS/lib/dictionaries/cif_core.dic
dictionary named 'cif_core.dic' version 2.4.2 from
2011-04-26.

'_exptl_absorpt_correction_type' value 'EMPIRICAL'
changed to 'empirical' according to
/usr/data/users/saulius/crontab/automatic-downloads/rss-feeds/ACS/lib/dictionaries/cif_core.dic
dictionary named 'cif_core.dic' version 2.4.2 from 2011-04-26.

Automatic conversion script
Id: cif_fix_values 2281 2013-09-26 08:29:07Z andrius 

 Adding full bibliography for 4338430.cif.
;
_cod_original_sg_symbol_H-M 'P 21/c'
_cod_database_code 4338430

loop_
_symmetry_equiv_pos_as_xyz
'x, y, z'
'-x, y+1/2, -z+1/2'
'-x, -y, -z'
'x, -y-1/2, z-1/2'

loop_
_atom_site_label
_atom_site_type_symbol
_atom_site_fract_x
_atom_site_fract_y
_atom_site_fract_z
_atom_site_U_iso_or_equiv
_atom_site_adp_type
_atom_site_occupancy
_atom_site_symmetry_multiplicity
_atom_site_calc_flag
_atom_site_refinement_flags
N2 N 0.41611(11) -0.05247(17) 0.22555(7) 0.0264(4) Uani 1 1 d .
Mn1 Mn 0.32296(2) 0.09840(3) 0.243277(12) 0.02565(11) Uani 1 1 d .
C5 C 0.15057(15) 0.1166(2) 0.33072(9) 0.0334(5) Uani 1 1 d .
C7 C 0.34949(17) 0.0526(2) 0.36008(9) 0.0365(5) Uani 1 1 d .
H7A H 0.4018 -0.0043 0.3730 0.044 Uiso 1 1 calc R
H7B H 0.3066 0.0640 0.3890 0.044 Uiso 1 1 calc R
C4 C 0.05760(15) 0.3529(3) 0.34838(9) 0.0371(5) Uani 1 1 d .
H23 H 0.0248 0.4322 0.3538 0.045 Uiso 1 1 calc R
C10 C 0.49945(17) 0.2307(2) 0.06595(9) 0.0397(6) Uani 1 1 d .
H10 H 0.4997 0.2830 0.0350 0.048 Uiso 1 1 calc R
C3 C 0.09233(16) 0.1294(2) 0.37406(9) 0.0376(6) Uani 1 1 d .
H21 H 0.0843 0.0565 0.3967 0.045 Uiso 1 1 calc R
C6 C 0.0891(2) 0.4157(3) 0.20795(10) 0.0526(7) Uani 1 1 d .
H6A H 0.1281 0.3422 0.1976 0.079 Uiso 1 1 calc R
H6B H 0.0948 0.4880 0.1828 0.079 Uiso 1 1 calc R
H6C H 0.0238 0.3875 0.2079 0.079 Uiso 1 1 calc R
C8 C 0.3498(2) 0.4659(3) 0.12856(11) 0.0552(7) Uani 1 1 d .
H8A H 0.3440 0.4299 0.1641 0.083 Uiso 1 1 calc R
H8B H 0.2986 0.5275 0.1204 0.083 Uiso 1 1 calc R
H8C H 0.4096 0.5117 0.1271 0.083 Uiso 1 1 calc R
C2 C -0.0977(2) 0.1597(3) 0.42696(13) 0.0684(9) Uani 1 1 d .
H2A H -0.1348 0.1776 0.3941 0.103 Uiso 1 1 calc R
H2B H -0.1374 0.1681 0.4571 0.103 Uiso 1 1 calc R
H2C H -0.0726 0.0705 0.4259 0.103 Uiso 1 1 calc R
C00 C 0.11578(15) 0.3459(2) 0.30432(9) 0.0327(5) Uani 1 1 d .
C01 C 0.04603(15) 0.2488(3) 0.38427(9) 0.0358(5) Uani 1 1 d .
C02 C 0.50931(14) 0.0023(2) 0.21002(8) 0.0284(5) Uani 1 1 d .
H02A H 0.5536 -0.0711 0.2061 0.034 Uiso 1 1 calc R
H02B H 0.5351 0.0597 0.2388 0.034 Uiso 1 1 calc R
C03 C 0.57062(15) 0.0629(2) 0.12123(9) 0.0317(5) Uani 1 1 d .
H03 H 0.6175 -0.0017 0.1280 0.038 Uiso 1 1 calc R
C0TB C 0.42620(16) 0.2509(2) 0.10055(8) 0.0341(5) Uani 1 1 d .
C15 C 0.65342(19) 0.1234(3) 0.03577(10) 0.0461(6) Uani 1 1 d .
C1HD C 0.37173(16) -0.1390(2) 0.18167(9) 0.0367(5) Uani 1 1 d .
H1H1 H 0.3605 -0.2280 0.1955 0.044 Uiso 1 1 calc R
H1H2 H 0.4142 -0.1465 0.1523 0.044 Uiso 1 1 calc R
C1BW C -0.01570(17) 0.2597(3) 0.43307(9) 0.0446(6) Uani 1 1 d .
C2RK C 0.34526(18) 0.3519(3) 0.08726(9) 0.0436(6) Uani 1 1 d .
C3KR C -0.0579(2) 0.3998(3) 0.43851(12) 0.0597(8) Uani 1 1 d .
H6 H -0.0072 0.4639 0.4432 0.089 Uiso 1 1 calc R
H22 H -0.0964 0.4024 0.4693 0.089 Uiso 1 1 calc R
H2 H -0.0964 0.4211 0.4065 0.089 Uiso 1 1 calc R
C3KV C 0.7326(2) 0.2203(5) 0.05365(15) 0.1017(15) Uani 1 1 d .
H5 H 0.7079 0.3099 0.0533 0.153 Uiso 1 1 calc R
H20 H 0.7833 0.2142 0.0294 0.153 Uiso 1 1 calc R
H1 H 0.7564 0.1978 0.0895 0.153 Uiso 1 1 calc R
C3WE C 0.0588(2) 0.5815(3) 0.27922(13) 0.0670(9) Uani 1 1 d .
H3W1 H -0.0064 0.5526 0.2792 0.100 Uiso 1 1 calc R
H3W2 H 0.0645 0.6515 0.2531 0.100 Uiso 1 1 calc R
H3W3 H 0.0786 0.6144 0.3144 0.100 Uiso 1 1 calc R
C4AR C 0.57235(16) 0.1375(2) 0.07453(9) 0.0354(5) Uani 1 1 d .
C4IM C 0.3525(3) 0.4138(4) 0.03122(12) 0.0801(11) Uani 1 1 d .
H4I1 H 0.4107 0.4637 0.0302 0.120 Uiso 1 1 calc R
H4I2 H 0.2993 0.4725 0.0237 0.120 Uiso 1 1 calc R
H4I3 H 0.3519 0.3441 0.0046 0.120 Uiso 1 1 calc R
C4QQ C 0.38757(17) 0.1881(2) 0.34320(9) 0.0377(5) Uani 1 1 d .
H4Q1 H 0.3381 0.2554 0.3448 0.045 Uiso 1 1 calc R
H4Q2 H 0.4408 0.2145 0.3675 0.045 Uiso 1 1 calc R
C5VF C 0.0456(2) 0.2304(4) 0.48466(11) 0.0804(11) Uani 1 1 d .
H5V1 H 0.0696 0.1405 0.4834 0.121 Uiso 1 1 calc R
H5V2 H 0.0076 0.2401 0.5154 0.121 Uiso 1 1 calc R
H5V3 H 0.0980 0.2920 0.4876 0.121 Uiso 1 1 calc R
C5OI C 0.12218(17) 0.4629(2) 0.26476(10) 0.0402(6) Uani 1 1 d .
C6DH C 0.27853(19) -0.0764(3) 0.16147(11) 0.0503(7) Uani 1 1 d .
H6D1 H 0.2899 -0.0134 0.1328 0.060 Uiso 1 1 calc R
H6D2 H 0.2357 -0.1453 0.1470 0.060 Uiso 1 1 calc R
C8QS C 0.50166(14) 0.0805(2) 0.15848(8) 0.0270(5) Uani 1 1 d .
C8NO C 0.22510(19) 0.5149(3) 0.26453(12) 0.0555(7) Uani 1 1 d .
H8N1 H 0.2438 0.5510 0.2994 0.083 Uiso 1 1 calc R
H8N2 H 0.2289 0.5836 0.2377 0.083 Uiso 1 1 calc R
H8N3 H 0.2669 0.4426 0.2564 0.083 Uiso 1 1 calc R
O3 O 0.36267(10) 0.19685(15) 0.18476(6) 0.0327(4) Uani 1 1 d .
N1 N 0.29764(12) -0.01059(17) 0.31225(7) 0.0282(4) Uani 1 1 d .
O2 O 0.22746(11) 0.21851(15) 0.25759(6) 0.0387(4) Uani 1 1 d .
O4 O 0.23681(10) -0.01029(17) 0.20380(6) 0.0399(4) Uani 1 1 d .
C34E C 0.42878(14) 0.1750(2) 0.14888(8) 0.0280(5) Uani 1 1 d .
C35E C 0.16605(14) 0.2256(2) 0.29713(9) 0.0315(5) Uani 1 1 d .
O1 O 0.41734(10) 0.17754(15) 0.29030(6) 0.0331(4) Uani 1 1 d .
C37E C 0.43104(15) -0.1300(2) 0.27651(9) 0.0335(5) Uani 1 1 d .
H37A H 0.4757 -0.0834 0.3011 0.040 Uiso 1 1 calc R
H37B H 0.4575 -0.2173 0.2689 0.040 Uiso 1 1 calc R
C38E C 0.19287(15) -0.0178(2) 0.31893(10) 0.0364(5) Uani 1 1 d .
H38A H 0.1808 -0.0787 0.3482 0.044 Uiso 1 1 calc R
H38B H 0.1617 -0.0536 0.2862 0.044 Uiso 1 1 calc R
C39E C 0.33646(16) -0.1463(2) 0.30207(9) 0.0344(5) Uani 1 1 d .
H39A H 0.2925 -0.1959 0.2781 0.041 Uiso 1 1 calc R
H39B H 0.3452 -0.1952 0.3358 0.041 Uiso 1 1 calc R
C9 C 0.24837(18) 0.2815(3) 0.08789(11) 0.0586(8) Uani 1 1 d .
H9A H 0.2456 0.2107 0.0617 0.088 Uiso 1 1 calc R
H9B H 0.1984 0.3448 0.0793 0.088 Uiso 1 1 calc R
H9C H 0.2404 0.2447 0.1231 0.088 Uiso 1 1 calc R
C11 C 0.6924(3) -0.0176(4) 0.03624(16) 0.1111(17) Uani 1 1 d .
H11A H 0.7220 -0.0370 0.0712 0.167 Uiso 1 1 calc R
H11B H 0.7388 -0.0258 0.0094 0.167 Uiso 1 1 calc R
H11C H 0.6413 -0.0796 0.0284 0.167 Uiso 1 1 calc R
C16 C 0.6211(3) 0.1557(5) -0.02231(12) 0.0994(14) Uani 1 1 d .
H16A H 0.5694 0.0978 -0.0338 0.149 Uiso 1 1 calc R
H16B H 0.6733 0.1426 -0.0452 0.149 Uiso 1 1 calc R
H16C H 0.6004 0.2472 -0.0247 0.149 Uiso 1 1 calc R

loop_
_atom_site_aniso_label
_atom_site_aniso_U_11
_atom_site_aniso_U_22
_atom_site_aniso_U_33
_atom_site_aniso_U_23
_atom_site_aniso_U_13
_atom_site_aniso_U_12
N2 0.0265(9) 0.0213(9) 0.0318(9) 0.0017(7) 0.0036(7) 0.0016(7)
Mn1 0.02591(18) 0.02020(18) 0.03120(18) 0.00208(13) 0.00477(12) 0.00218(13)
C5 0.0266(11) 0.0325(14) 0.0416(13) 0.0039(10) 0.0067(9) 0.0022(9)
C7 0.0419(13) 0.0353(14) 0.0328(12) 0.0039(10) 0.0062(10) 0.0012(11)
C4 0.0305(12) 0.0384(14) 0.0427(13) -0.0060(11) 0.0047(10) 0.0068(10)
C10 0.0517(15) 0.0371(14) 0.0312(12) 0.0054(10) 0.0103(11) -0.0010(11)
C3 0.0344(13) 0.0407(15) 0.0384(13) 0.0041(11) 0.0088(10) -0.0011(10)
C6 0.0568(17) 0.0480(18) 0.0525(16) 0.0133(13) -0.0028(13) 0.0089(13)
C8 0.0560(17) 0.0378(16) 0.0713(18) 0.0015(14) -0.0015(14) 0.0174(13)
C2 0.0572(19) 0.071(2) 0.080(2) -0.0171(18) 0.0347(16) -0.0122(16)
C00 0.0287(12) 0.0298(13) 0.0396(12) 0.0003(10) 0.0013(9) 0.0049(9)
C01 0.0277(12) 0.0452(15) 0.0346(12) -0.0039(11) 0.0024(9) 0.0016(10)
C02 0.0243(11) 0.0256(12) 0.0354(11) 0.0023(9) 0.0039(9) 0.0020(9)
C03 0.0308(12) 0.0252(12) 0.0397(12) -0.0042(9) 0.0064(9) 0.0005(9)
C0TB 0.0424(13) 0.0301(13) 0.0297(11) 0.0025(10) 0.0020(10) 0.0044(10)
C15 0.0494(15) 0.0488(17) 0.0420(14) -0.0061(12) 0.0207(11) -0.0040(12)
C1HD 0.0427(14) 0.0252(12) 0.0423(13) -0.0090(10) 0.0025(10) -0.0012(10)
C1BW 0.0369(14) 0.0586(18) 0.0389(13) -0.0088(12) 0.0085(11) 0.0007(12)
C2RK 0.0487(15) 0.0428(15) 0.0396(13) 0.0129(11) 0.0039(11) 0.0144(12)
C3KR 0.0531(17) 0.068(2) 0.0594(17) -0.0223(15) 0.0193(14) 0.0022(15)
C3KV 0.077(2) 0.143(4) 0.091(3) -0.050(3) 0.054(2) -0.048(2)
C3WE 0.083(2) 0.0431(18) 0.076(2) 0.0116(15) 0.0183(17) 0.0300(16)
C4AR 0.0395(13) 0.0324(13) 0.0353(12) -0.0058(10) 0.0107(10) -0.0030(10)
C4IM 0.090(2) 0.092(3) 0.0597(19) 0.0414(18) 0.0142(17) 0.041(2)
C4QQ 0.0441(14) 0.0334(14) 0.0359(12) -0.0041(10) 0.0051(10) -0.0048(11)
C5VF 0.083(2) 0.119(3) 0.0386(16) -0.0020(18) -0.0009(15) 0.019(2)
C5OI 0.0405(14) 0.0303(14) 0.0501(14) 0.0041(11) 0.0052(11) 0.0101(11)
C6DH 0.0485(16) 0.0510(18) 0.0501(15) -0.0156(13) -0.0092(12) -0.0012(13)
C8QS 0.0294(11) 0.0234(12) 0.0285(10) -0.0018(9) 0.0041(8) -0.0003(9)
C8NO 0.0532(17) 0.0392(16) 0.0746(19) 0.0070(14) 0.0069(14) -0.0066(13)
O3 0.0346(8) 0.0295(9) 0.0348(8) 0.0068(7) 0.0104(6) 0.0104(7)
N1 0.0290(9) 0.0180(9) 0.0384(10) 0.0046(8) 0.0080(7) 0.0023(7)
O2 0.0400(9) 0.0296(9) 0.0485(9) 0.0113(7) 0.0203(7) 0.0150(7)
O4 0.0290(8) 0.0396(10) 0.0506(10) -0.0068(8) -0.0023(7) -0.0028(7)
C34E 0.0295(11) 0.0254(12) 0.0295(11) -0.0013(9) 0.0044(9) -0.0010(9)
C35E 0.0266(11) 0.0299(13) 0.0384(12) 0.0003(10) 0.0048(9) 0.0027(9)
O1 0.0380(9) 0.0281(9) 0.0335(8) -0.0014(7) 0.0059(6) -0.0068(7)
C37E 0.0383(13) 0.0230(12) 0.0396(12) 0.0085(9) 0.0067(10) 0.0086(9)
C38E 0.0334(12) 0.0272(13) 0.0499(14) 0.0085(11) 0.0149(10) -0.0006(10)
C39E 0.0401(13) 0.0213(12) 0.0427(13) 0.0065(10) 0.0099(10) 0.0020(10)
C9 0.0475(16) 0.068(2) 0.0590(17) 0.0027(15) -0.0118(13) 0.0145(14)
C11 0.143(4) 0.069(3) 0.131(3) 0.010(2) 0.102(3) 0.037(2)
C16 0.094(3) 0.164(4) 0.0440(18) -0.001(2) 0.0362(18) 0.015(3)

loop_
_atom_type_symbol
_atom_type_description
_atom_type_scat_dispersion_real
_atom_type_scat_dispersion_imag
_atom_type_scat_source
C C 0.0033 0.0016 'International Tables Vol C Tables 4.2.6.8 and 6.1.1.4'
H H 0.0000 0.0000 'International Tables Vol C Tables 4.2.6.8 and 6.1.1.4'
N N 0.0061 0.0033 'International Tables Vol C Tables 4.2.6.8 and 6.1.1.4'
O O 0.0106 0.0060 'International Tables Vol C Tables 4.2.6.8 and 6.1.1.4'
Cl Cl 0.1484 0.1585 'International Tables Vol C Tables 4.2.6.8 and 6.1.1.4'
Co Co 0.3494 0.9721 'International Tables Vol C Tables 4.2.6.8 and 6.1.1.4'
Mn Mn 0.3368 0.7283 'International Tables Vol C Tables 4.2.6.8 and 6.1.1.4'

loop_
_geom_angle_atom_site_label_1
_geom_angle_atom_site_label_2
_geom_angle_atom_site_label_3
_geom_angle
C37E N2 C02 109.08(15)
C37E N2 C1HD 110.47(17)
C02 N2 C1HD 111.13(16)
C37E N2 Mn1 105.15(12)
C02 N2 Mn1 111.37(13)
C1HD N2 Mn1 109.49(12)
O2 Mn1 O4 91.28(7)
O2 Mn1 O3 93.36(6)
O4 Mn1 O3 96.46(7)
O2 Mn1 O1 95.83(7)
O4 Mn1 O1 168.87(7)
O3 Mn1 O1 91.68(6)
O2 Mn1 N2 172.92(7)
O4 Mn1 N2 82.13(7)
O3 Mn1 N2 89.94(6)
O1 Mn1 N2 90.33(7)
O2 Mn1 N1 91.31(7)
O4 Mn1 N1 89.49(7)
O3 Mn1 N1 172.35(7)
O1 Mn1 N1 81.81(7)
N2 Mn1 N1 86.09(7)
C3 C5 C35E 120.4(2)
C3 C5 C38E 119.2(2)
C35E C5 C38E 120.30(19)
N1 C7 C4QQ 108.67(17)
N1 C7 H7A 110.0
C4QQ C7 H7A 110.0
N1 C7 H7B 110.0
C4QQ C7 H7B 110.0
H7A C7 H7B 108.3
C01 C4 C00 123.9(2)
C01 C4 H23 118.1
C00 C4 H23 118.1
C0TB C10 C4AR 124.5(2)
C0TB C10 H10 117.7
C4AR C10 H10 117.7
C01 C3 C5 121.4(2)
C01 C3 H21 119.3
C5 C3 H21 119.3
C5OI C6 H6A 109.5
C5OI C6 H6B 109.5
H6A C6 H6B 109.5
C5OI C6 H6C 109.5
H6A C6 H6C 109.5
H6B C6 H6C 109.5
C2RK C8 H8A 109.5
C2RK C8 H8B 109.5
H8A C8 H8B 109.5
C2RK C8 H8C 109.5
H8A C8 H8C 109.5
H8B C8 H8C 109.5
C1BW C2 H2A 109.5
C1BW C2 H2B 109.5
H2A C2 H2B 109.5
C1BW C2 H2C 109.5
H2A C2 H2C 109.5
H2B C2 H2C 109.5
C4 C00 C35E 117.3(2)
C4 C00 C5OI 121.2(2)
C35E C00 C5OI 121.45(19)
C4 C01 C3 117.1(2)
C4 C01 C1BW 123.1(2)
C3 C01 C1BW 119.8(2)
N2 C02 C8QS 112.97(16)
N2 C02 H02A 109.0
C8QS C02 H02A 109.0
N2 C02 H02B 109.0
C8QS C02 H02B 109.0
H02A C02 H02B 107.8
C4AR C03 C8QS 122.5(2)
C4AR C03 H03 118.8
C8QS C03 H03 118.8
C10 C0TB C34E 117.3(2)
C10 C0TB C2RK 121.7(2)
C34E C0TB C2RK 121.0(2)
C11 C15 C16 107.1(3)
C11 C15 C3KV 109.4(3)
C16 C15 C3KV 108.4(3)
C11 C15 C4AR 111.2(2)
C16 C15 C4AR 112.4(2)
C3KV C15 C4AR 108.3(2)
N2 C1HD C6DH 108.67(18)
N2 C1HD H1H1 110.0
C6DH C1HD H1H1 110.0
N2 C1HD H1H2 110.0
C6DH C1HD H1H2 110.0
H1H1 C1HD H1H2 108.3
C2 C1BW C3KR 108.3(2)
C2 C1BW C5VF 110.1(3)
C3KR C1BW C5VF 107.7(2)
C2 C1BW C01 109.4(2)
C3KR C1BW C01 112.0(2)
C5VF C1BW C01 109.3(2)
C4IM C2RK C8 107.7(2)
C4IM C2RK C9 107.4(2)
C8 C2RK C9 109.8(2)
C4IM C2RK C0TB 111.9(2)
C8 C2RK C0TB 109.96(19)
C9 C2RK C0TB 110.0(2)
C1BW C3KR H6 109.5
C1BW C3KR H22 109.5
H6 C3KR H22 109.5
C1BW C3KR H2 109.5
H6 C3KR H2 109.5
H22 C3KR H2 109.5
C15 C3KV H5 109.5
C15 C3KV H20 109.5
H5 C3KV H20 109.5
C15 C3KV H1 109.5
H5 C3KV H1 109.5
H20 C3KV H1 109.5
C5OI C3WE H3W1 109.5
C5OI C3WE H3W2 109.5
H3W1 C3WE H3W2 109.5
C5OI C3WE H3W3 109.5
H3W1 C3WE H3W3 109.5
H3W2 C3WE H3W3 109.5
C03 C4AR C10 116.3(2)
C03 C4AR C15 121.6(2)
C10 C4AR C15 122.0(2)
C2RK C4IM H4I1 109.5
C2RK C4IM H4I2 109.5
H4I1 C4IM H4I2 109.5
C2RK C4IM H4I3 109.5
H4I1 C4IM H4I3 109.5
H4I2 C4IM H4I3 109.5
O1 C4QQ C7 108.55(18)
O1 C4QQ H4Q1 110.0
C7 C4QQ H4Q1 110.0
O1 C4QQ H4Q2 110.0
C7 C4QQ H4Q2 110.0
H4Q1 C4QQ H4Q2 108.4
C1BW C5VF H5V1 109.5
C1BW C5VF H5V2 109.5
H5V1 C5VF H5V2 109.5
C1BW C5VF H5V3 109.5
H5V1 C5VF H5V3 109.5
H5V2 C5VF H5V3 109.5
C00 C5OI C6 109.2(2)
C00 C5OI C8NO 110.44(19)
C6 C5OI C8NO 109.7(2)
C00 C5OI C3WE 112.6(2)
C6 C5OI C3WE 107.5(2)
C8NO C5OI C3WE 107.3(2)
O4 C6DH C1HD 109.80(19)
O4 C6DH H6D1 109.7
C1HD C6DH H6D1 109.7
O4 C6DH H6D2 109.7
C1HD C6DH H6D2 109.7
H6D1 C6DH H6D2 108.2
C03 C8QS C34E 120.17(19)
C03 C8QS C02 118.89(19)
C34E C8QS C02 120.87(18)
C5OI C8NO H8N1 109.5
C5OI C8NO H8N2 109.5
H8N1 C8NO H8N2 109.5
C5OI C8NO H8N3 109.5
H8N1 C8NO H8N3 109.5
H8N2 C8NO H8N3 109.5
C34E O3 Mn1 132.83(13)
C39E N1 C38E 110.36(17)
C39E N1 C7 110.62(17)
C38E N1 C7 111.84(17)
C39E N1 Mn1 104.89(12)
C38E N1 Mn1 109.41(13)
C7 N1 Mn1 109.49(13)
C35E O2 Mn1 132.59(14)
C6DH O4 Mn1 112.53(14)
O3 C34E C8QS 121.54(18)
O3 C34E C0TB 119.25(19)
C8QS C34E C0TB 119.19(19)
O2 C35E C5 121.46(19)
O2 C35E C00 118.9(2)
C5 C35E C00 119.6(2)
C4QQ O1 Mn1 111.90(13)
N2 C37E C39E 109.05(17)
N2 C37E H37A 109.9
C39E C37E H37A 109.9
N2 C37E H37B 109.9
C39E C37E H37B 109.9
H37A C37E H37B 108.3
N1 C38E C5 112.42(18)
N1 C38E H38A 109.1
C5 C38E H38A 109.1
N1 C38E H38B 109.1
C5 C38E H38B 109.1
H38A C38E H38B 107.9
N1 C39E C37E 108.19(18)
N1 C39E H39A 110.1
C37E C39E H39A 110.1
N1 C39E H39B 110.1
C37E C39E H39B 110.1
H39A C39E H39B 108.4
C2RK C9 H9A 109.5
C2RK C9 H9B 109.5
H9A C9 H9B 109.5
C2RK C9 H9C 109.5
H9A C9 H9C 109.5
H9B C9 H9C 109.5
C15 C11 H11A 109.5
C15 C11 H11B 109.5
H11A C11 H11B 109.5
C15 C11 H11C 109.5
H11A C11 H11C 109.5
H11B C11 H11C 109.5
C15 C16 H16A 109.5
C15 C16 H16B 109.5
H16A C16 H16B 109.5
C15 C16 H16C 109.5
H16A C16 H16C 109.5
H16B C16 H16C 109.5

loop_
_geom_bond_atom_site_label_1
_geom_bond_atom_site_label_2
_geom_bond_distance
N2 C37E 1.487(3)
N2 C02 1.489(3)
N2 C1HD 1.498(3)
N2 Mn1 2.0598(17)
Mn1 O2 1.8492(14)
Mn1 O4 1.8631(15)
Mn1 O3 1.8642(14)
Mn1 O1 1.8897(14)
Mn1 N1 2.0751(17)
C5 C3 1.392(3)
C5 C35E 1.396(3)
C5 C38E 1.504(3)
C7 N1 1.497(3)
C7 C4QQ 1.523(3)
C7 H7A 0.9700
C7 H7B 0.9700
C4 C01 1.385(3)
C4 C00 1.402(3)
C4 H23 0.9300
C10 C0TB 1.391(3)
C10 C4AR 1.392(3)
C10 H10 0.9300
C3 C01 1.389(3)
C3 H21 0.9300
C6 C5OI 1.533(3)
C6 H6A 0.9600
C6 H6B 0.9600
C6 H6C 0.9600
C8 C2RK 1.531(4)
C8 H8A 0.9600
C8 H8B 0.9600
C8 H8C 0.9600
C2 C1BW 1.527(4)
C2 H2A 0.9600
C2 H2B 0.9600
C2 H2C 0.9600
C00 C35E 1.410(3)
C00 C5OI 1.532(3)
C01 C1BW 1.531(3)
C02 C8QS 1.497(3)
C02 H02A 0.9700
C02 H02B 0.9700
C03 C4AR 1.379(3)
C03 C8QS 1.387(3)
C03 H03 0.9300
C0TB C34E 1.417(3)
C0TB C2RK 1.542(3)
C15 C11 1.512(4)
C15 C16 1.520(4)
C15 C3KV 1.521(4)
C15 C4AR 1.537(3)
C1HD C6DH 1.511(3)
C1HD H1H1 0.9700
C1HD H1H2 0.9700
C1BW C3KR 1.529(4)
C1BW C5VF 1.530(4)
C2RK C4IM 1.530(3)
C2RK C9 1.533(4)
C3KR H6 0.9600
C3KR H22 0.9600
C3KR H2 0.9600
C3KV H5 0.9600
C3KV H20 0.9600
C3KV H1 0.9600
C3WE C5OI 1.537(3)
C3WE H3W1 0.9600
C3WE H3W2 0.9600
C3WE H3W3 0.9600
C4IM H4I1 0.9600
C4IM H4I2 0.9600
C4IM H4I3 0.9600
C4QQ O1 1.403(3)
C4QQ H4Q1 0.9700
C4QQ H4Q2 0.9700
C5VF H5V1 0.9600
C5VF H5V2 0.9600
C5VF H5V3 0.9600
C5OI C8NO 1.537(3)
C6DH O4 1.397(3)
C6DH H6D1 0.9700
C6DH H6D2 0.9700
C8QS C34E 1.404(3)
C8NO H8N1 0.9600
C8NO H8N2 0.9600
C8NO H8N3 0.9600
O3 C34E 1.340(2)
N1 C39E 1.488(3)
N1 C38E 1.492(3)
O2 C35E 1.343(3)
C37E C39E 1.512(3)
C37E H37A 0.9700
C37E H37B 0.9700
C38E H38A 0.9700
C38E H38B 0.9700
C39E H39A 0.9700
C39E H39B 0.9700
C9 H9A 0.9600
C9 H9B 0.9600
C9 H9C 0.9600
C11 H11A 0.9600
C11 H11B 0.9600
C11 H11C 0.9600
C16 H16A 0.9600
C16 H16B 0.9600
C16 H16C 0.9600
